data_7035781
loop_
_publ_author_name
'Chernyshev, Alexander N.'
'Chernysheva, Maria V.'
'Hirva, Pipsa'
'Kukushkin, Vadim Yu'
'Haukka, Matti'

_publ_section_title
;
 Weak aurophilic interactions in a series of Au(iii) double salts.
;
_journal_issue 32
_journal_name_full 'Dalton transactions (Cambridge, England : 2003)'
_journal_page_first 14523
_journal_page_last 14531
_journal_paper_doi 10.1039/c4dt03167a
_journal_volume 44
_journal_year 2015
_chemical_formula_moiety 'C8 H7 N4, Au Cl4'
_chemical_formula_sum 'C16 H14 Au2 Cl8 N8'
_chemical_formula_weight 995.88
_space_group_crystal_system triclinic
_space_group_IT_number 2
_space_group_name_Hall '-P 1'
_space_group_name_H-M_alt 'P -1'
_symmetry_space_group_name_Hall '-P 1'
_symmetry_space_group_name_H-M 'P -1'
_atom_sites_solution_hydrogens mixed
_audit_creation_method SHELXL-2014/7
_audit_update_record
;
2015-06-18 deposited with the CCDC.
2015-07-14 downloaded from the CCDC.
;
_cell_angle_alpha 62.236(2)
_cell_angle_beta 86.323(2)
_cell_angle_gamma 72.375(2)
_cell_formula_units_Z 1
_cell_length_a 7.9124(3)
_cell_length_b 9.8485(3)
_cell_length_c 9.9717(3)
_cell_measurement_reflns_used 4196
_cell_measurement_temperature 120(2)
_cell_measurement_theta_max 33.14
_cell_measurement_theta_min 1.00
_cell_volume 652.58(4)
_computing_cell_refinement 'Denzo/Scalepack (Otwinowski & Minor, 1997)'
_computing_data_collection 'Collect (Bruker AXS BV, 1997-2008)'
_computing_data_reduction 'Denzo/Scalepack (Otwinowski & Minor, 1997)'
_computing_molecular_graphics 'CrystaMaker (CrystalMaker Software ltd., 2011)'
_computing_publication_material 'SHELXL-2014 (Sheldrick, 2014)'
_computing_structure_refinement 'SHELXL-2014 (Sheldrick, 2014)'
_computing_structure_solution 'SUPERFLIP (Palatinus & Chapuis, 2007)'
_diffrn_ambient_temperature 120(2)
_diffrn_detector_area_resol_mean 16
_diffrn_measured_fraction_theta_full 0.992
_diffrn_measured_fraction_theta_max 0.988
_diffrn_measurement_device '\k-geometry diffractometer'
_diffrn_measurement_device_type 'Bruker KAPPA APEX II CCD'
_diffrn_measurement_method '\f scans and \w scans with \k offset'
_diffrn_radiation_monochromator 'horizontally mounted graphite crystal'
_diffrn_radiation_type MoK\a
_diffrn_radiation_wavelength 0.71073
_diffrn_reflns_av_R_equivalents 0.0253
_diffrn_reflns_av_unetI/netI 0.0344
_diffrn_reflns_laue_measured_fraction_full 0.992
_diffrn_reflns_laue_measured_fraction_max 0.988
_diffrn_reflns_limit_h_max 12
_diffrn_reflns_limit_h_min -12
_diffrn_reflns_limit_k_max 15
_diffrn_reflns_limit_k_min -15
_diffrn_reflns_limit_l_max 15
_diffrn_reflns_limit_l_min -15
_diffrn_reflns_number 12613
_diffrn_reflns_point_group_measured_fraction_full 0.992
_diffrn_reflns_point_group_measured_fraction_max 0.988
_diffrn_reflns_theta_full 26.000
_diffrn_reflns_theta_max 33.190
_diffrn_reflns_theta_min 2.457
_diffrn_source 'fine-focus sealed tube'
_exptl_absorpt_coefficient_mu 12.071
_exptl_absorpt_correction_T_max 0.4353
_exptl_absorpt_correction_T_min 0.2789
_exptl_absorpt_correction_type multi-scan
_exptl_absorpt_process_details
;
SADABS-2012/1 (Bruker, 2012)
Additional spherical absorption correction applied with mu*r =  0.6000
Lambda/2 correction factor = 0.0015
;
_exptl_crystal_colour yellow
_exptl_crystal_density_diffrn 2.534
_exptl_crystal_description block
_exptl_crystal_F_000 460
_exptl_crystal_size_max 0.140
_exptl_crystal_size_mid 0.109
_exptl_crystal_size_min 0.073
_refine_diff_density_max 0.994
_refine_diff_density_min -1.974
_refine_diff_density_rms 0.174
_refine_ls_extinction_method none
_refine_ls_goodness_of_fit_ref 1.119
_refine_ls_hydrogen_treatment constr
_refine_ls_matrix_type full
_refine_ls_number_parameters 154
_refine_ls_number_reflns 4933
_refine_ls_number_restraints 0
_refine_ls_restrained_S_all 1.119
_refine_ls_R_factor_all 0.0289
_refine_ls_R_factor_gt 0.0249
_refine_ls_shift/su_max 0.003
_refine_ls_shift/su_mean 0.000
_refine_ls_structure_factor_coef Fsqd
_refine_ls_weighting_details 'w=1/[\s^2^(Fo^2^)+(0.0137P)^2^+1.3079P] where P=(Fo^2^+2Fc^2^)/3'
_refine_ls_weighting_scheme calc
_refine_ls_wR_factor_gt 0.0544
_refine_ls_wR_factor_ref 0.0564
_reflns_Friedel_coverage 0.000
_reflns_number_gt 4595
_reflns_number_total 4933
_reflns_threshold_expression 'I > 2\s(I)'
_cod_data_source_file c4dt03167a2.cif
_cod_data_source_block mag4meoh
_cod_depositor_comments 'Adding full bibliography for 7035778--7035794.cif.'
_cod_database_code 7035781
_shelx_shelxl_version_number 2014/7
_shelx_space_group_comment
;
The symmetry employed for this shelxl refinement is uniquely defined
by the following loop, which should always be used as a source of
symmetry information in preference to the above space-group names.
They are only intended as comments.
;
_shelx_estimated_absorpt_t_min 0.283
_shelx_estimated_absorpt_t_max 0.473

loop_
_space_group_symop_operation_xyz
'x, y, z'
'-x, -y, -z'

loop_
_atom_site_label
_atom_site_type_symbol
_atom_site_fract_x
_atom_site_fract_y
_atom_site_fract_z
_atom_site_U_iso_or_equiv
_atom_site_adp_type
_atom_site_occupancy
_atom_site_site_symmetry_order
_atom_site_calc_flag
_atom_site_refinement_flags_posn
_atom_site_refinement_flags_adp
_atom_site_refinement_flags_occupancy
_atom_site_disorder_assembly
_atom_site_disorder_group
N2 N 0.1696(4) 0.8137(3) 0.0358(3) 0.0260(6) Uani 1 1 d . . . . .
H2N H 0.1172 0.7703 0.0003 0.039 Uiso 0.5 1 d R U P A 1
N4 N 0.1767(4) 1.0309(3) 0.0765(3) 0.0228(5) Uani 1 1 d . . . . .
C5 C 0.0956(5) 0.9581(4) 0.0312(4) 0.0260(7) Uani 1 1 d . . . . .
C6 C 0.3388(5) 0.7340(4) 0.0931(4) 0.0288(7) Uani 1 1 d . . . . .
H6 H 0.3941 0.6310 0.0990 0.035 Uiso 1 1 calc R U . . .
C7 C 0.4346(5) 0.8006(4) 0.1441(4) 0.0287(7) Uani 1 1 d . . . . .
H7 H 0.5551 0.7452 0.1855 0.034 Uiso 1 1 calc R U . . .
C8 C 0.3468(5) 0.9518(4) 0.1321(4) 0.0255(6) Uani 1 1 d . . . . .
H8 H 0.4102 1.0008 0.1647 0.031 Uiso 1 1 calc R U . . .
N5 N 0.0922(4) 0.6599(3) -0.1166(3) 0.0208(5) Uani 1 1 d . . . . .
H5N H 0.0724 0.6975 -0.0529 0.031 Uiso 0.5 1 d R U P B 2
N6 N 0.0408(4) 0.4560(3) -0.1569(3) 0.0198(5) Uani 1 1 d . . . . .
C1 C 0.0359(4) 0.5313(3) -0.0752(3) 0.0190(5) Uani 1 1 d . . . . .
C2 C 0.1069(4) 0.5157(4) -0.2924(4) 0.0208(6) Uani 1 1 d . . . . .
H2A H 0.1121 0.4655 -0.3547 0.025 Uiso 1 1 calc R U . . .
C3 C 0.1682(4) 0.6486(4) -0.3446(4) 0.0228(6) Uani 1 1 d . . . . .
H3 H 0.2158 0.6888 -0.4404 0.027 Uiso 1 1 calc R U . . .
C4 C 0.1573(4) 0.7194(4) -0.2524(4) 0.0223(6) Uani 1 1 d . . . . .
H4 H 0.1962 0.8113 -0.2852 0.027 Uiso 1 1 calc R U . . .
Au1 Au -0.31398(2) 0.78351(2) -0.43597(2) 0.01704(4) Uani 1 1 d . . . . .
Cl1 Cl -0.40652(11) 0.70443(9) -0.19565(9) 0.02381(14) Uani 1 1 d . . . . .
Cl2 Cl -0.37587(12) 0.57696(10) -0.44598(10) 0.02707(16) Uani 1 1 d . . . . .
Cl3 Cl -0.21309(12) 0.85924(10) -0.67257(9) 0.02698(16) Uani 1 1 d . . . . .
Cl4 Cl -0.24872(11) 0.98860(9) -0.42548(9) 0.02456(15) Uani 1 1 d . . . . .

loop_
_atom_site_aniso_label
_atom_site_aniso_U_11
_atom_site_aniso_U_22
_atom_site_aniso_U_33
_atom_site_aniso_U_23
_atom_site_aniso_U_13
_atom_site_aniso_U_12
N2 0.0421(17) 0.0223(12) 0.0189(12) -0.0086(10) -0.0013(11) -0.0178(12)
N4 0.0323(14) 0.0207(12) 0.0206(12) -0.0111(10) -0.0013(10) -0.0122(10)
C5 0.0428(19) 0.0231(14) 0.0179(14) -0.0083(12) 0.0005(13) -0.0195(14)
C6 0.045(2) 0.0199(14) 0.0213(15) -0.0097(12) -0.0014(14) -0.0084(13)
C7 0.0358(18) 0.0266(16) 0.0235(15) -0.0133(13) -0.0031(13) -0.0057(13)
C8 0.0330(17) 0.0262(15) 0.0232(15) -0.0144(13) 0.0008(12) -0.0118(13)
N5 0.0252(12) 0.0182(11) 0.0215(12) -0.0114(10) 0.0015(10) -0.0062(9)
N6 0.0240(12) 0.0185(11) 0.0219(12) -0.0132(10) 0.0050(10) -0.0078(9)
C1 0.0228(13) 0.0165(12) 0.0179(13) -0.0098(11) -0.0018(10) -0.0025(10)
C2 0.0235(14) 0.0212(13) 0.0203(14) -0.0128(12) 0.0024(11) -0.0052(11)
C3 0.0259(15) 0.0216(13) 0.0222(14) -0.0109(12) 0.0068(12) -0.0088(11)
C4 0.0236(14) 0.0204(13) 0.0237(15) -0.0090(12) 0.0024(11) -0.0099(11)
Au1 0.01944(6) 0.01711(6) 0.01664(6) -0.00917(4) 0.00172(4) -0.00633(4)
Cl1 0.0297(4) 0.0238(3) 0.0195(3) -0.0112(3) 0.0055(3) -0.0094(3)
Cl2 0.0385(4) 0.0268(4) 0.0279(4) -0.0181(3) 0.0107(3) -0.0189(3)
Cl3 0.0368(4) 0.0290(4) 0.0211(3) -0.0141(3) 0.0089(3) -0.0156(3)
Cl4 0.0339(4) 0.0226(3) 0.0239(4) -0.0133(3) 0.0045(3) -0.0140(3)

loop_
_atom_type_symbol
_atom_type_description
_atom_type_scat_dispersion_real
_atom_type_scat_dispersion_imag
_atom_type_scat_source
C C 0.0033 0.0016 'International Tables Vol C Tables 4.2.6.8 and 6.1.1.4'
H H 0.0000 0.0000 'International Tables Vol C Tables 4.2.6.8 and 6.1.1.4'
N N 0.0061 0.0033 'International Tables Vol C Tables 4.2.6.8 and 6.1.1.4'
Cl Cl 0.1484 0.1585 'International Tables Vol C Tables 4.2.6.8 and 6.1.1.4'
Au Au -2.0133 8.8022 'International Tables Vol C Tables 4.2.6.8 and 6.1.1.4'

loop_
_geom_angle_atom_site_label_1
_geom_angle_atom_site_label_2
_geom_angle_atom_site_label_3
_geom_angle
_geom_angle_site_symmetry_3
C6 N2 C5 118.0(3) .
C6 N2 H2N 117.2 .
C5 N2 H2N 124.7 .
C5 N4 C8 116.2(3) .
N4 C5 N2 125.7(3) .
N4 C5 C5 118.0(4) 2_575
N2 C5 C5 116.2(4) 2_575
N2 C6 C7 120.4(3) .
N2 C6 H6 119.8 .
C7 C6 H6 119.8 .
C6 C7 C8 117.2(3) .
C6 C7 H7 121.4 .
C8 C7 H7 121.4 .
N4 C8 C7 122.5(3) .
N4 C8 H8 118.8 .
C7 C8 H8 118.8 .
C4 N5 C1 117.9(3) .
C4 N5 H5N 128.7 .
C1 N5 H5N 113.1 .
C1 N6 C2 116.3(3) .
N6 C1 N5 125.5(3) .
N6 C1 C1 117.9(3) 2_565
N5 C1 C1 116.6(3) 2_565
N6 C2 C3 122.2(3) .
N6 C2 H2A 118.9 .
C3 C2 H2A 118.9 .
C4 C3 C2 117.5(3) .
C4 C3 H3 121.3 .
C2 C3 H3 121.3 .
N5 C4 C3 120.7(3) .
N5 C4 H4 119.7 .
C3 C4 H4 119.7 .
Cl2 Au1 Cl4 179.36(3) .
Cl2 Au1 Cl3 90.06(3) .
Cl4 Au1 Cl3 89.78(3) .
Cl2 Au1 Cl1 90.38(3) .
Cl4 Au1 Cl1 89.76(3) .
Cl3 Au1 Cl1 178.30(3) .

loop_
_geom_bond_atom_site_label_1
_geom_bond_atom_site_label_2
_geom_bond_distance
_geom_bond_site_symmetry_2
_geom_bond_publ_flag
N2 C6 1.334(5) . ?
N2 C5 1.344(4) . ?
N2 H2N 0.8640 . ?
N4 C5 1.322(4) . ?
N4 C8 1.336(5) . ?
C5 C5 1.498(8) 2_575 ?
C6 C7 1.387(5) . ?
C6 H6 0.9500 . ?
C7 C8 1.391(5) . ?
C7 H7 0.9500 . ?
C8 H8 0.9500 . ?
N5 C4 1.340(4) . ?
N5 C1 1.344(4) . ?
N5 H5N 0.8580 . ?
N6 C1 1.325(4) . ?
N6 C2 1.342(4) . ?
C1 C1 1.481(6) 2_565 ?
C2 C3 1.392(4) . ?
C2 H2A 0.9500 . ?
C3 C4 1.375(5) . ?
C3 H3 0.9500 . ?
C4 H4 0.9500 . ?
Au1 Cl2 2.2774(8) . yes
Au1 Cl4 2.2788(8) . yes
Au1 Cl3 2.2889(8) . yes
Au1 Cl1 2.2950(8) . yes

loop_
_geom_hbond_atom_site_label_D
_geom_hbond_atom_site_label_H
_geom_hbond_atom_site_label_A
_geom_hbond_distance_DH
_geom_hbond_distance_HA
_geom_hbond_distance_DA
_geom_hbond_angle_DHA
_geom_hbond_site_symmetry_A
_geom_hbond_publ_flag
N2 H2N N5 0.86 1.98 2.793(4) 156.3 . yes
N2 H2N N6 0.86 2.68 3.274(4) 127.4 2_565 ?
C6 H6 Cl1 0.95 2.95 3.812(3) 151.6 2_565 ?
N5 H5N N2 0.86 2.06 2.793(4) 142.9 . yes
N5 H5N N6 0.86 2.26 2.703(4) 112.3 2_565 ?
C2 H2A Cl2 0.95 2.86 3.535(3) 128.7 2_564 ?
C2 H2A Cl3 0.95 2.93 3.708(3) 139.4 2_564 ?
C3 H3 Cl4 0.95 2.91 3.463(3) 118.6 2_574 ?
C4 H4 Cl4 0.95 2.72 3.387(3) 127.4 2_574 ?

loop_
_geom_torsion_atom_site_label_1
_geom_torsion_atom_site_label_2
_geom_torsion_atom_site_label_3
_geom_torsion_atom_site_label_4
_geom_torsion
_geom_torsion_site_symmetry_4
C8 N4 C5 N2 -0.3(5) .
C8 N4 C5 C5 179.7(4) 2_575
C6 N2 C5 N4 1.1(5) .
C6 N2 C5 C5 -178.8(4) 2_575
C5 N2 C6 C7 -0.8(5) .
N2 C6 C7 C8 -0.2(5) .
C5 N4 C8 C7 -0.8(5) .
C6 C7 C8 N4 1.0(5) .
C2 N6 C1 N5 -0.5(5) .
C2 N6 C1 C1 -179.9(3) 2_565
C4 N5 C1 N6 0.8(5) .
C4 N5 C1 C1 -179.8(3) 2_565
C1 N6 C2 C3 0.4(5) .
N6 C2 C3 C4 -0.6(5) .
C1 N5 C4 C3 -1.0(5) .
C2 C3 C4 N5 1.0(5) .
